data_4514389
loop_
_publ_author_name
'Xiong, Jianbo'
'Wang, Kai'
'Yao, Zhaoquan'
'Zou, Bo'
'Xu, Jialiang'
'Bu, Xian-He'

_publ_section_title
;
 Multi-Stimuli-Responsive Fluorescence Switching from a
 Pyridine-Functionalized Tetraphenylethene AIEgen.
;
_journal_issue 6
_journal_name_full 'ACS applied materials &amp; interfaces'
_journal_page_first 5819
_journal_page_last 5827
_journal_paper_doi 10.1021/acsami.7b18718
_journal_volume 10
_journal_year 2018
_chemical_formula_moiety 'C54 H40 N4, C H2 Cl2'
_chemical_formula_sum 'C55 H42 Cl2 N4'
_chemical_formula_weight 829.82
_space_group_crystal_system triclinic
_space_group_IT_number 2
_space_group_name_Hall '-P 1'
_space_group_name_H-M_alt 'P -1'
_symmetry_space_group_name_Hall '-P 1'
_symmetry_space_group_name_H-M 'P -1'
_atom_sites_solution_hydrogens geom
_audit_creation_date 2018-01-13
_audit_creation_method
;
Olex2 1.2
(compiled 2017.08.10 svn.r3458 for OlexSys, GUI svn.r5381)
;
_cell_angle_alpha 106.5530(10)
_cell_angle_beta 103.2840(10)
_cell_angle_gamma 103.6410(10)
_cell_formula_units_Z 2
_cell_length_a 11.78740(10)
_cell_length_b 12.65580(10)
_cell_length_c 17.19350(10)
_cell_measurement_reflns_used 15632
_cell_measurement_temperature 120.00(10)
_cell_measurement_theta_max 74.0740
_cell_measurement_theta_min 4.6260
_cell_volume 2264.59(4)
_computing_molecular_graphics 'Olex2 (Dolomanov et al., 2009)'
_computing_publication_material 'Olex2 (Dolomanov et al., 2009)'
_computing_structure_refinement 'ShelXL (Sheldrick, 2015)'
_computing_structure_solution 'SHELXT 2014/5 (Sheldrick, 2014)'
_diffrn_ambient_temperature 120.00(10)
_diffrn_measured_fraction_theta_full 0.990
_diffrn_measured_fraction_theta_max 0.961
_diffrn_measurement_device_type 'XtaLAB AFC12 (RINC): Kappa single'
_diffrn_radiation_type CuK\a
_diffrn_radiation_wavelength 1.54184
_diffrn_reflns_av_R_equivalents 0.0290
_diffrn_reflns_av_unetI/netI 0.0286
_diffrn_reflns_Laue_measured_fraction_full 0.990
_diffrn_reflns_Laue_measured_fraction_max 0.961
_diffrn_reflns_limit_h_max 14
_diffrn_reflns_limit_h_min -13
_diffrn_reflns_limit_k_max 14
_diffrn_reflns_limit_k_min -15
_diffrn_reflns_limit_l_max 21
_diffrn_reflns_limit_l_min -21
_diffrn_reflns_number 25025
_diffrn_reflns_point_group_measured_fraction_full 0.990
_diffrn_reflns_point_group_measured_fraction_max 0.961
_diffrn_reflns_theta_full 67.684
_diffrn_reflns_theta_max 74.451
_diffrn_reflns_theta_min 3.850
_diffrn_source 'Rotating-anode X-ray tube (dual wavelength)'
_exptl_absorpt_coefficient_mu 1.602
_exptl_absorpt_correction_T_max 1.00000
_exptl_absorpt_correction_T_min 0.74169
_exptl_absorpt_correction_type multi-scan
_exptl_absorpt_process_details
;
CrysAlisPro 1.171.39.33c (Rigaku Oxford Diffraction, 2017)
Empirical absorption correction using spherical harmonics,
 implemented in SCALE3 ABSPACK scaling algorithm.
;
_exptl_crystal_colour yellow
_exptl_crystal_density_diffrn 1.217
_exptl_crystal_description block
_exptl_crystal_F_000 868
_exptl_crystal_size_max 0.2
_exptl_crystal_size_mid 0.18
_exptl_crystal_size_min 0.16
_refine_diff_density_max 1.663
_refine_diff_density_min -1.261
_refine_diff_density_rms 0.107
_refine_ls_extinction_method none
_refine_ls_goodness_of_fit_ref 1.031
_refine_ls_hydrogen_treatment constr
_refine_ls_matrix_type full
_refine_ls_number_parameters 550
_refine_ls_number_reflns 8886
_refine_ls_number_restraints 12
_refine_ls_restrained_S_all 1.041
_refine_ls_R_factor_all 0.1144
_refine_ls_R_factor_gt 0.1091
_refine_ls_shift/su_max 0.048
_refine_ls_shift/su_mean 0.010
_refine_ls_structure_factor_coef Fsqd
_refine_ls_weighting_details 'w=1/[\s^2^(Fo^2^)+(0.4500P)^2^] where P=(Fo^2^+2Fc^2^)/3'
_refine_ls_weighting_scheme calc
_refine_ls_wR_factor_gt 0.4104
_refine_ls_wR_factor_ref 0.4387
_reflns_Friedel_coverage 0.000
_reflns_number_gt 7908
_reflns_number_total 8886
_reflns_threshold_expression 'I > 2\s(I)'
_cod_data_source_file am7b18718_si_002.cif
_cod_data_source_block tpe-l2-new_sq
_cod_depositor_comments 'Adding full bibliography for 4514389.cif.'
_cod_original_cell_volume 2264.59(3)
_cod_database_code 4514389
_shelx_shelxl_version_number 2016/6
_shelx_space_group_comment
;
The symmetry employed for this shelxl refinement is uniquely defined
by the following loop, which should always be used as a source of
symmetry information in preference to the above space-group names.
They are only intended as comments.
;
_shelx_estimated_absorpt_t_max 0.784
_shelx_estimated_absorpt_t_min 0.740
_olex2_refinement_description
;
1. Fixed Uiso
 At 1.2 times of:
  All C(H) groups, All C(H,H) groups
2. Uiso/Uaniso restraints and constraints
Uanis(Cl2) \\sim Ueq, Uanis(Cl1) \\sim Ueq: with sigma of 0.01 and sigma for
terminal atoms of 0.02
3.a Secondary CH2 refined with riding coordinates:
 C55(H55A,H55B)
3.b Aromatic/amide H refined with riding coordinates:
 C31(H31), C30(H30), C33(H33), C43(H43), C4(H4), C7(H7), C47(H47), C34(H34),
 C44(H44), C5(H5), C35(H35), C8(H8), C9(H9), C17(H17), C10(H10), C36(H36),
 C46(H46), C18(H18), C38(H38), C21(H21), C48(H48), C12(H12), C49(H49), C41(H41),
  C20(H20), C14(H14), C39(H39), C40(H40), C15(H15), C23(H23), C13(H13),
 C22(H22), C51(H51), C53(H53), C52(H52), C54(H54), C25(H25), C26(H26), C27(H27),
  C28(H28)
;
_olex2_submission_special_instructions 'No special instructions were received'

loop_
_space_group_symop_operation_xyz
'x, y, z'
'-x, -y, -z'

loop_
_atom_site_label
_atom_site_type_symbol
_atom_site_fract_x
_atom_site_fract_y
_atom_site_fract_z
_atom_site_U_iso_or_equiv
_atom_site_adp_type
_atom_site_occupancy
_atom_site_site_symmetry_order
_atom_site_calc_flag
_atom_site_refinement_flags_posn
_atom_site_refinement_flags_adp
N3 N 0.49545(18) 1.03568(19) 0.31865(13) 0.0317(5) Uani 1 1 d . .
N1 N 1.1615(2) 0.0902(2) 0.69942(16) 0.0394(6) Uani 1 1 d . .
N4 N 0.5574(2) 0.2860(2) -0.07046(14) 0.0403(6) Uani 1 1 d . .
C29 C 0.68140(19) 0.63919(19) 0.50074(13) 0.0242(5) Uani 1 1 d . .
C6 C 0.9324(2) 0.2524(2) 0.57633(13) 0.0263(5) Uani 1 1 d . .
C31 C 0.70540(19) 0.7681(2) 0.42014(14) 0.0265(5) Uani 1 1 d . .
H31 H 0.745530 0.797655 0.386452 0.032 Uiso 1 1 calc R .
C30 C 0.73957(19) 0.6853(2) 0.44996(14) 0.0265(5) Uani 1 1 d . .
H30 H 0.802612 0.660065 0.435754 0.032 Uiso 1 1 calc R .
C32 C 0.61043(19) 0.80708(19) 0.44087(13) 0.0234(5) Uani 1 1 d . .
C42 C 0.68689(19) 0.41719(18) 0.37863(13) 0.0223(5) Uani 1 1 d . .
C33 C 0.5584(2) 0.7674(2) 0.49684(13) 0.0257(5) Uani 1 1 d . .
H33 H 0.499582 0.796652 0.514562 0.031 Uiso 1 1 calc R .
C3 C 0.79907(19) 0.38185(19) 0.50702(13) 0.0233(5) Uani 1 1 d . .
C43 C 0.5767(2) 0.4277(2) 0.33312(13) 0.0253(5) Uani 1 1 d . .
H43 H 0.527596 0.456985 0.363007 0.030 Uiso 1 1 calc R .
C4 C 0.75316(19) 0.25954(19) 0.47634(13) 0.0239(5) Uani 1 1 d . .
H4 H 0.678690 0.220609 0.432281 0.029 Uiso 1 1 calc R .
C7 C 0.98048(19) 0.3737(2) 0.60344(14) 0.0258(5) Uani 1 1 d . .
H7 H 1.057437 0.412418 0.644873 0.031 Uiso 1 1 calc R .
C47 C 0.7555(2) 0.36999(19) 0.33060(14) 0.0259(5) Uani 1 1 d . .
H47 H 0.827259 0.359527 0.358442 0.031 Uiso 1 1 calc R .
C1 C 0.73049(18) 0.45276(19) 0.47361(13) 0.0233(5) Uani 1 1 d . .
C34 C 0.5937(2) 0.6849(2) 0.52625(13) 0.0257(5) Uani 1 1 d . .
H34 H 0.558271 0.659805 0.563588 0.031 Uiso 1 1 calc R .
C2 C 0.71624(19) 0.5474(2) 0.52872(13) 0.0247(5) Uani 1 1 d . .
C44 C 0.5400(2) 0.3953(2) 0.24479(14) 0.0289(5) Uani 1 1 d . .
H44 H 0.466434 0.402405 0.216491 0.035 Uiso 1 1 calc R .
C5 C 0.8175(2) 0.1962(2) 0.51093(13) 0.0255(5) Uani 1 1 d . .
H5 H 0.784427 0.115398 0.490773 0.031 Uiso 1 1 calc R .
C35 C 0.5675(2) 0.88539(19) 0.40104(13) 0.0250(5) Uani 1 1 d . .
H35 H 0.622016 0.928669 0.381476 0.030 Uiso 1 1 calc R .
C37 C 0.4132(2) 0.97044(19) 0.34398(13) 0.0263(5) Uani 1 1 d . .
C45 C 0.6117(2) 0.3523(2) 0.19750(14) 0.0288(5) Uani 1 1 d . .
C8 C 0.91526(19) 0.43748(19) 0.56955(14) 0.0249(5) Uani 1 1 d . .
H8 H 0.949228 0.518090 0.588646 0.030 Uiso 1 1 calc R .
C11 C 1.0525(2) 0.0214(2) 0.64208(14) 0.0271(5) Uani 1 1 d . .
C16 C 0.74238(19) 0.5680(2) 0.62175(13) 0.0250(5) Uani 1 1 d . .
C9 C 1.0034(2) 0.1902(2) 0.61573(14) 0.0277(5) Uani 1 1 d . .
H9 H 1.077063 0.236034 0.659144 0.033 Uiso 1 1 calc R .
C17 C 0.70366(19) 0.4765(2) 0.65139(14) 0.0270(5) Uani 1 1 d . .
H17 H 0.656808 0.402363 0.612052 0.032 Uiso 1 1 calc R .
C10 C 0.9752(2) 0.0755(2) 0.59679(14) 0.0280(5) Uani 1 1 d . .
H10 H 0.903097 0.027165 0.552781 0.034 Uiso 1 1 calc R .
C36 C 0.4570(2) 0.8995(2) 0.39064(14) 0.0282(5) Uani 1 1 d . .
H36 H 0.404423 0.862041 0.414447 0.034 Uiso 1 1 calc R .
C46 C 0.7192(2) 0.3383(2) 0.24228(14) 0.0281(5) Uani 1 1 d . .
H46 H 0.767052 0.307191 0.212170 0.034 Uiso 1 1 calc R .
C18 C 0.7346(2) 0.4958(2) 0.73824(15) 0.0320(6) Uani 1 1 d . .
H18 H 0.707319 0.434495 0.756233 0.038 Uiso 1 1 calc R .
C38 C 0.2911(2) 0.9682(2) 0.32577(16) 0.0331(6) Uani 1 1 d . .
H38 H 0.236668 0.923340 0.344469 0.040 Uiso 1 1 calc R .
C21 C 0.8076(2) 0.6789(2) 0.68262(15) 0.0340(6) Uani 1 1 d . .
H21 H 0.829618 0.741642 0.665047 0.041 Uiso 1 1 calc R .
C19 C 0.8058(2) 0.6054(2) 0.79910(15) 0.0349(6) Uani 1 1 d . .
C48 C 0.5844(2) 0.3252(2) 0.10556(14) 0.0318(6) Uani 1 1 d . .
H48 H 0.634944 0.291443 0.079903 0.038 Uiso 1 1 calc R .
C50 C 0.4792(2) 0.3279(2) -0.03602(15) 0.0351(6) Uani 1 1 d . .
C12 C 1.0095(2) -0.0986(2) 0.62365(17) 0.0363(6) Uani 1 1 d . .
H12 H 0.933355 -0.144230 0.582970 0.044 Uiso 1 1 calc R .
C49 C 0.4924(2) 0.3448(2) 0.05422(15) 0.0355(6) Uani 1 1 d . .
H49 H 0.435038 0.369990 0.076973 0.043 Uiso 1 1 calc R .
C41 C 0.4554(2) 1.0981(2) 0.27499(17) 0.0365(6) Uani 1 1 d . .
H41 H 0.511680 1.143438 0.257759 0.044 Uiso 1 1 calc R .
C20 C 0.8401(3) 0.6965(2) 0.76970(16) 0.0400(6) Uani 1 1 d . .
H20 H 0.885868 0.770766 0.809258 0.048 Uiso 1 1 calc R .
C14 C 1.1961(2) -0.0769(3) 0.72719(18) 0.0382(6) Uani 1 1 d . .
H14 H 1.246846 -0.107424 0.757843 0.046 Uiso 1 1 calc R .
C39 C 0.2514(2) 1.0338(3) 0.27937(18) 0.0400(6) Uani 1 1 d . .
H39 H 0.169937 1.032638 0.266238 0.048 Uiso 1 1 calc R .
C40 C 0.3341(3) 1.1005(2) 0.25305(18) 0.0403(6) Uani 1 1 d . .
H40 H 0.310393 1.145288 0.221942 0.048 Uiso 1 1 calc R .
C15 C 1.2313(2) 0.0397(3) 0.73983(19) 0.0422(7) Uani 1 1 d . .
H15 H 1.308207 0.086730 0.778823 0.051 Uiso 1 1 calc R .
C23 C 0.8286(3) 0.5515(3) 0.92936(16) 0.0424(7) Uani 1 1 d . .
H23 H 0.773562 0.477261 0.896270 0.051 Uiso 1 1 calc R .
C13 C 1.0823(3) -0.1482(2) 0.6671(2) 0.0417(7) Uani 1 1 d . .
H13 H 1.055762 -0.227749 0.656403 0.050 Uiso 1 1 calc R .
C22 C 0.8485(3) 0.6276(3) 0.89108(16) 0.0471(8) Uani 1 1 d . .
H22 H 0.894774 0.703956 0.926463 0.056 Uiso 1 1 calc R .
C51 C 0.3889(3) 0.3619(3) -0.08216(17) 0.0418(6) Uani 1 1 d . .
H51 H 0.333510 0.388290 -0.057665 0.050 Uiso 1 1 calc R .
C53 C 0.4649(3) 0.3157(3) -0.19973(16) 0.0450(7) Uani 1 1 d . .
H53 H 0.464157 0.312407 -0.254589 0.054 Uiso 1 1 calc R .
C24 C 0.8874(3) 0.5757(3) 1.02077(17) 0.0470(7) Uani 1 1 d . .
C52 C 0.3837(3) 0.3556(3) -0.16472(18) 0.0482(7) Uani 1 1 d . .
H52 H 0.324981 0.378523 -0.196067 0.058 Uiso 1 1 calc R .
C54 C 0.5496(3) 0.2798(3) -0.15086(16) 0.0448(7) Uani 1 1 d . .
H54 H 0.603259 0.249977 -0.175356 0.054 Uiso 1 1 calc R .
C25 C 0.8618(3) 0.4924(4) 1.0567(2) 0.0610(10) Uani 1 1 d . .
H25 H 0.801779 0.420554 1.024275 0.073 Uiso 1 1 calc R .
C26 C 0.9260(4) 0.5158(5) 1.1417(2) 0.0666(11) Uani 1 1 d . .
H26 H 0.910219 0.459763 1.166398 0.080 Uiso 1 1 calc R .
N2 N 0.9689(5) 0.6811(3) 1.0671(2) 0.0920(14) Uani 1 1 d . .
C27 C 1.0120(4) 0.6218(5) 1.1879(2) 0.0705(12) Uani 1 1 d . .
H27 H 1.056177 0.640638 1.244998 0.085 Uiso 1 1 calc R .
C28 C 1.0317(7) 0.7007(4) 1.1471(3) 0.107(2) Uani 1 1 d . .
H28 H 1.093032 0.772207 1.177808 0.128 Uiso 1 1 calc R .
Cl1 Cl 1.1904(9) -0.1303(9) 0.9197(7) 0.396(5) Uani 1 1 d . U
Cl2 Cl 1.0938(10) 0.0521(8) 0.9145(6) 0.391(5) Uani 1 1 d . U
C55 C 1.1925(9) 0.0091(7) 1.0095(5) 0.120(2) Uani 1 1 d . .
H55A H 1.274175 0.064695 1.041372 0.144 Uiso 1 1 calc R .
H55B H 1.148278 -0.008585 1.047820 0.144 Uiso 1 1 calc R .

loop_
_atom_site_aniso_label
_atom_site_aniso_U_11
_atom_site_aniso_U_22
_atom_site_aniso_U_33
_atom_site_aniso_U_23
_atom_site_aniso_U_13
_atom_site_aniso_U_12
N3 0.0299(10) 0.0347(11) 0.0323(10) 0.0167(9) 0.0068(8) 0.0109(8)
N1 0.0318(11) 0.0401(12) 0.0470(13) 0.0267(10) 0.0023(9) 0.0090(9)
N4 0.0461(12) 0.0488(13) 0.0249(10) 0.0117(9) 0.0084(9) 0.0178(10)
C29 0.0244(10) 0.0231(10) 0.0202(10) 0.0068(8) 0.0004(8) 0.0068(8)
C6 0.0270(11) 0.0323(12) 0.0223(10) 0.0132(9) 0.0052(8) 0.0129(9)
C31 0.0244(10) 0.0297(11) 0.0284(11) 0.0147(9) 0.0077(8) 0.0094(9)
C30 0.0236(10) 0.0298(11) 0.0293(11) 0.0133(9) 0.0071(9) 0.0122(8)
C32 0.0235(10) 0.0245(10) 0.0205(10) 0.0083(8) 0.0030(8) 0.0083(8)
C42 0.0251(10) 0.0257(10) 0.0159(10) 0.0091(8) 0.0041(8) 0.0081(8)
C33 0.0289(10) 0.0304(11) 0.0204(10) 0.0107(9) 0.0070(8) 0.0129(9)
C3 0.0238(10) 0.0283(11) 0.0194(10) 0.0118(9) 0.0058(8) 0.0087(8)
C43 0.0279(10) 0.0291(11) 0.0208(11) 0.0109(8) 0.0060(8) 0.0119(8)
C4 0.0216(10) 0.0285(11) 0.0209(10) 0.0103(8) 0.0034(8) 0.0086(8)
C7 0.0224(10) 0.0315(12) 0.0249(10) 0.0138(9) 0.0027(8) 0.0115(9)
C47 0.0263(10) 0.0288(11) 0.0254(11) 0.0130(9) 0.0068(9) 0.0112(9)
C1 0.0220(9) 0.0298(11) 0.0178(10) 0.0104(8) 0.0031(8) 0.0086(8)
C34 0.0296(11) 0.0297(11) 0.0191(10) 0.0106(9) 0.0062(8) 0.0112(9)
C2 0.0230(10) 0.0306(11) 0.0206(10) 0.0118(9) 0.0035(8) 0.0090(8)
C44 0.0309(11) 0.0337(12) 0.0213(11) 0.0123(9) 0.0023(9) 0.0117(9)
C5 0.0262(10) 0.0284(11) 0.0221(10) 0.0111(9) 0.0046(8) 0.0099(9)
C35 0.0298(11) 0.0237(10) 0.0197(10) 0.0093(8) 0.0042(8) 0.0073(8)
C37 0.0286(11) 0.0243(11) 0.0244(11) 0.0081(9) 0.0045(8) 0.0102(8)
C45 0.0375(12) 0.0296(11) 0.0216(11) 0.0137(9) 0.0068(9) 0.0117(9)
C8 0.0238(10) 0.0269(11) 0.0249(10) 0.0108(9) 0.0039(8) 0.0115(9)
C11 0.0303(11) 0.0317(12) 0.0264(11) 0.0156(9) 0.0121(9) 0.0129(9)
C16 0.0251(10) 0.0310(12) 0.0193(10) 0.0112(9) 0.0025(8) 0.0113(9)
C9 0.0244(10) 0.0365(12) 0.0252(11) 0.0152(9) 0.0062(8) 0.0117(9)
C17 0.0261(10) 0.0344(12) 0.0204(10) 0.0097(9) 0.0053(8) 0.0118(9)
C10 0.0261(11) 0.0374(13) 0.0248(11) 0.0160(9) 0.0082(8) 0.0119(9)
C36 0.0320(11) 0.0291(11) 0.0238(10) 0.0114(9) 0.0070(9) 0.0100(9)
C46 0.0340(11) 0.0295(11) 0.0280(12) 0.0141(9) 0.0123(9) 0.0158(9)
C18 0.0366(12) 0.0418(14) 0.0232(11) 0.0169(10) 0.0086(9) 0.0168(10)
C38 0.0307(12) 0.0348(13) 0.0355(12) 0.0137(10) 0.0085(10) 0.0139(10)
C21 0.0419(13) 0.0313(12) 0.0257(12) 0.0115(10) 0.0030(10) 0.0125(10)
C19 0.0469(14) 0.0415(14) 0.0193(11) 0.0124(10) 0.0053(10) 0.0230(11)
C48 0.0407(13) 0.0362(13) 0.0205(11) 0.0117(9) 0.0084(9) 0.0151(10)
C50 0.0418(13) 0.0357(13) 0.0247(12) 0.0120(10) 0.0042(10) 0.0119(10)
C12 0.0367(13) 0.0307(13) 0.0382(13) 0.0093(10) 0.0062(10) 0.0148(10)
C49 0.0402(13) 0.0405(14) 0.0250(12) 0.0128(10) 0.0052(10) 0.0156(11)
C41 0.0406(13) 0.0343(13) 0.0360(13) 0.0177(11) 0.0062(10) 0.0139(10)
C20 0.0546(16) 0.0340(13) 0.0222(12) 0.0052(10) -0.0002(11) 0.0162(12)
C14 0.0373(13) 0.0451(15) 0.0472(15) 0.0299(12) 0.0145(11) 0.0227(11)
C39 0.0339(12) 0.0449(15) 0.0430(14) 0.0189(12) 0.0035(10) 0.0205(11)
C40 0.0412(14) 0.0400(14) 0.0401(14) 0.0182(11) 0.0031(11) 0.0187(11)
C15 0.0307(12) 0.0446(15) 0.0523(16) 0.0292(13) 0.0011(11) 0.0110(11)
C23 0.0493(15) 0.0585(17) 0.0246(12) 0.0162(12) 0.0123(11) 0.0247(13)
C13 0.0425(14) 0.0323(13) 0.0565(17) 0.0214(12) 0.0140(12) 0.0178(11)
C22 0.0690(19) 0.0474(16) 0.0196(12) 0.0084(11) 0.0010(12) 0.0269(15)
C51 0.0475(14) 0.0465(15) 0.0299(12) 0.0145(11) 0.0025(11) 0.0211(12)
C53 0.0570(17) 0.0456(15) 0.0207(11) 0.0122(11) 0.0034(11) 0.0044(13)
C24 0.0550(16) 0.067(2) 0.0267(13) 0.0192(13) 0.0134(12) 0.0306(15)
C52 0.0632(18) 0.0423(15) 0.0302(13) 0.0154(12) -0.0017(12) 0.0147(13)
C54 0.0503(15) 0.0562(17) 0.0203(11) 0.0087(11) 0.0067(11) 0.0143(13)
C25 0.0494(17) 0.096(3) 0.0458(17) 0.0439(19) 0.0086(14) 0.0222(18)
C26 0.060(2) 0.115(4) 0.0463(19) 0.051(2) 0.0212(16) 0.034(2)
N2 0.154(4) 0.060(2) 0.0344(14) 0.0155(14) -0.0088(19) 0.024(2)
C27 0.088(3) 0.107(3) 0.0289(14) 0.0271(18) 0.0114(17) 0.056(3)
C28 0.177(6) 0.063(3) 0.0357(19) 0.0028(18) -0.017(3) 0.030(3)
Cl1 0.344(8) 0.360(10) 0.471(11) 0.209(9) 0.075(8) 0.071(7)
Cl2 0.524(12) 0.309(8) 0.432(9) 0.115(7) 0.279(9) 0.196(8)
C55 0.181(7) 0.129(6) 0.098(4) 0.050(4) 0.082(5) 0.087(5)

loop_
_atom_type_symbol
_atom_type_description
_atom_type_scat_dispersion_real
_atom_type_scat_dispersion_imag
_atom_type_scat_source
C C 0.0181 0.0091 'International Tables Vol C Tables 4.2.6.8 and 6.1.1.4'
H H 0.0000 0.0000 'International Tables Vol C Tables 4.2.6.8 and 6.1.1.4'
N N 0.0311 0.0180 'International Tables Vol C Tables 4.2.6.8 and 6.1.1.4'
Cl Cl 0.3639 0.7018 'International Tables Vol C Tables 4.2.6.8 and 6.1.1.4'

loop_
_geom_angle_atom_site_label_1
_geom_angle_atom_site_label_2
_geom_angle_atom_site_label_3
_geom_angle
C41 N3 C37 117.4(2)
C11 N1 C15 117.4(2)
C50 N4 C54 117.9(2)
C30 C29 C2 120.36(19)
C34 C29 C30 117.90(19)
C34 C29 C2 121.70(19)
C7 C6 C5 117.82(19)
C7 C6 C9 118.8(2)
C5 C6 C9 123.3(2)
C30 C31 H31 120.0
C30 C31 C32 120.00(19)
C32 C31 H31 120.0
C29 C30 H30 119.2
C31 C30 C29 121.52(19)
C31 C30 H30 119.2
C31 C32 C35 118.71(18)
C33 C32 C31 118.45(19)
C33 C32 C35 122.82(19)
C43 C42 C1 123.00(18)
C47 C42 C43 117.06(18)
C47 C42 C1 119.94(18)
C32 C33 H33 119.6
C34 C33 C32 120.72(19)
C34 C33 H33 119.6
C4 C3 C1 122.31(18)
C8 C3 C4 118.12(18)
C8 C3 C1 119.54(19)
C42 C43 H43 119.3
C44 C43 C42 121.35(19)
C44 C43 H43 119.3
C3 C4 H4 119.6
C5 C4 C3 120.85(19)
C5 C4 H4 119.6
C6 C7 H7 119.4
C8 C7 C6 121.2(2)
C8 C7 H7 119.4
C42 C47 H47 119.2
C46 C47 C42 121.50(19)
C46 C47 H47 119.2
C3 C1 C42 115.25(17)
C2 C1 C42 124.08(18)
C2 C1 C3 120.58(18)
C29 C34 H34 119.5
C33 C34 C29 121.07(19)
C33 C34 H34 119.5
C29 C2 C16 115.77(18)
C1 C2 C29 122.30(19)
C1 C2 C16 121.82(19)
C43 C44 H44 119.4
C43 C44 C45 121.2(2)
C45 C44 H44 119.4
C6 C5 H5 119.5
C4 C5 C6 121.0(2)
C4 C5 H5 119.5
C32 C35 H35 117.2
C36 C35 C32 125.6(2)
C36 C35 H35 117.2
N3 C37 C36 117.34(19)
N3 C37 C38 122.0(2)
C38 C37 C36 120.6(2)
C44 C45 C46 117.51(19)
C44 C45 C48 124.4(2)
C46 C45 C48 118.1(2)
C3 C8 H8 119.6
C7 C8 C3 120.9(2)
C7 C8 H8 119.6
N1 C11 C10 118.0(2)
N1 C11 C12 122.7(2)
C12 C11 C10 119.3(2)
C17 C16 C2 121.67(19)
C21 C16 C2 120.49(19)
C21 C16 C17 117.84(19)
C6 C9 H9 116.2
C10 C9 C6 127.7(2)
C10 C9 H9 116.2
C16 C17 H17 119.5
C18 C17 C16 121.0(2)
C18 C17 H17 119.5
C11 C10 H10 118.3
C9 C10 C11 123.4(2)
C9 C10 H10 118.3
C35 C36 C37 124.1(2)
C35 C36 H36 117.9
C37 C36 H36 117.9
C47 C46 C45 121.31(19)
C47 C46 H46 119.3
C45 C46 H46 119.3
C17 C18 H18 119.4
C17 C18 C19 121.2(2)
C19 C18 H18 119.4
C37 C38 H38 120.3
C39 C38 C37 119.4(2)
C39 C38 H38 120.3
C16 C21 H21 119.8
C16 C21 C20 120.5(2)
C20 C21 H21 119.8
C18 C19 C20 117.7(2)
C18 C19 C22 123.0(2)
C20 C19 C22 119.3(2)
C45 C48 H48 117.0
C49 C48 C45 125.9(2)
C49 C48 H48 117.0
N4 C50 C49 119.0(2)
N4 C50 C51 121.9(2)
C51 C50 C49 119.1(2)
C11 C12 H12 120.6
C13 C12 C11 118.7(2)
C13 C12 H12 120.6
C48 C49 C50 122.9(2)
C48 C49 H49 118.6
C50 C49 H49 118.6
N3 C41 H41 117.7
N3 C41 C40 124.6(3)
C40 C41 H41 117.7
C21 C20 C19 121.7(2)
C21 C20 H20 119.1
C19 C20 H20 119.1
C15 C14 H14 120.9
C15 C14 C13 118.1(2)
C13 C14 H14 120.9
C38 C39 H39 120.4
C40 C39 C38 119.2(2)
C40 C39 H39 120.4
C41 C40 H40 121.3
C39 C40 C41 117.4(2)
C39 C40 H40 121.3
N1 C15 C14 124.1(3)
N1 C15 H15 117.9
C14 C15 H15 117.9
C22 C23 H23 117.7
C22 C23 C24 124.6(3)
C24 C23 H23 117.7
C12 C13 C14 118.9(2)
C12 C13 H13 120.6
C14 C13 H13 120.6
C19 C22 H22 116.3
C23 C22 C19 127.3(3)
C23 C22 H22 116.3
C50 C51 H51 120.5
C52 C51 C50 119.0(3)
C52 C51 H51 120.5
C52 C53 H53 120.9
C52 C53 C54 118.1(2)
C54 C53 H53 120.9
C25 C24 C23 121.6(3)
N2 C24 C23 117.3(3)
N2 C24 C25 121.1(3)
C51 C52 H52 120.2
C53 C52 C51 119.6(3)
C53 C52 H52 120.2
N4 C54 C53 123.5(3)
N4 C54 H54 118.3
C53 C54 H54 118.3
C24 C25 H25 120.1
C24 C25 C26 119.8(4)
C26 C25 H25 120.1
C25 C26 H26 120.5
C27 C26 C25 118.9(4)
C27 C26 H26 120.5
C28 N2 C24 118.1(4)
C26 C27 H27 121.2
C26 C27 C28 117.6(3)
C28 C27 H27 121.2
N2 C28 C27 124.3(5)
N2 C28 H28 117.9
C27 C28 H28 117.9
Cl1 C55 Cl2 88.5(5)
Cl1 C55 H55A 113.9
Cl1 C55 H55B 113.9
Cl2 C55 H55A 113.9
Cl2 C55 H55B 113.9
H55A C55 H55B 111.1

loop_
_geom_bond_atom_site_label_1
_geom_bond_atom_site_label_2
_geom_bond_distance
N3 C37 1.354(3)
N3 C41 1.327(3)
N1 C11 1.335(3)
N1 C15 1.343(3)
N4 C50 1.336(3)
N4 C54 1.342(3)
C29 C30 1.396(3)
C29 C34 1.393(3)
C29 C2 1.484(3)
C6 C7 1.398(3)
C6 C5 1.413(3)
C6 C9 1.461(3)
C31 H31 0.9300
C31 C30 1.390(3)
C31 C32 1.403(3)
C30 H30 0.9300
C32 C33 1.398(3)
C32 C35 1.474(3)
C42 C43 1.411(3)
C42 C47 1.395(3)
C42 C1 1.490(3)
C33 H33 0.9300
C33 C34 1.389(3)
C3 C4 1.406(3)
C3 C1 1.487(3)
C3 C8 1.402(3)
C43 H43 0.9300
C43 C44 1.386(3)
C4 H4 0.9300
C4 C5 1.387(3)
C7 H7 0.9300
C7 C8 1.392(3)
C47 H47 0.9300
C47 C46 1.387(3)
C1 C2 1.372(3)
C34 H34 0.9300
C2 C16 1.490(3)
C44 H44 0.9300
C44 C45 1.397(3)
C5 H5 0.9300
C35 H35 0.9300
C35 C36 1.334(3)
C37 C36 1.468(3)
C37 C38 1.392(3)
C45 C46 1.401(3)
C45 C48 1.458(3)
C8 H8 0.9300
C11 C10 1.476(3)
C11 C12 1.397(3)
C16 C17 1.415(3)
C16 C21 1.393(3)
C9 H9 0.9300
C9 C10 1.333(3)
C17 H17 0.9300
C17 C18 1.387(3)
C10 H10 0.9300
C36 H36 0.9300
C46 H46 0.9300
C18 H18 0.9300
C18 C19 1.395(4)
C38 H38 0.9300
C38 C39 1.390(3)
C21 H21 0.9300
C21 C20 1.394(3)
C19 C20 1.398(4)
C19 C22 1.465(3)
C48 H48 0.9300
C48 C49 1.352(3)
C50 C49 1.470(3)
C50 C51 1.403(3)
C12 H12 0.9300
C12 C13 1.385(3)
C49 H49 0.9300
C41 H41 0.9300
C41 C40 1.402(4)
C20 H20 0.9300
C14 H14 0.9300
C14 C15 1.372(4)
C14 C13 1.394(4)
C39 H39 0.9300
C39 C40 1.379(4)
C40 H40 0.9300
C15 H15 0.9300
C23 H23 0.9300
C23 C22 1.320(4)
C23 C24 1.473(3)
C13 H13 0.9300
C22 H22 0.9300
C51 H51 0.9300
C51 C52 1.385(4)
C53 H53 0.9300
C53 C52 1.362(5)
C53 C54 1.398(4)
C24 C25 1.375(5)
C24 N2 1.332(5)
C52 H52 0.9300
C54 H54 0.9300
C25 H25 0.9300
C25 C26 1.391(4)
C26 H26 0.9300
C26 C27 1.356(7)
N2 C28 1.324(5)
C27 H27 0.9300
C27 C28 1.381(7)
C28 H28 0.9300
Cl1 C55 1.976(13)
Cl2 C55 2.062(12)
C55 H55A 0.9700
C55 H55B 0.9700
